data_7237447
loop_
_publ_author_name
'Lv, Xiu-Liang'
'Xie, Lin-Hua'
'Wang, Bin'
'Zhao, Minjian'
'Cui, Yuanjing'
'Li, Jian-Rong'

_publ_section_title
;
 Flexible metal--organic frameworks for the wavelength-based luminescence
 sensing of aqueous pH
;
_journal_issue 39
_journal_name_full 'Journal of Materials Chemistry C'
_journal_page_first 10628
_journal_paper_doi 10.1039/C8TC03036G
_journal_volume 6
_journal_year 2018
_chemical_formula_moiety '0.13(C328 H184 N8 O128 Zr24)'
_chemical_formula_sum 'C41 H23 N O16 Zr3'
_chemical_formula_weight 1059.26
_space_group_crystal_system orthorhombic
_space_group_IT_number 71
_space_group_name_Hall '-I 2 2'
_space_group_name_H-M_alt 'I m m m'
_atom_sites_solution_hydrogens geom
_atom_sites_solution_primary direct
_audit_creation_date 2017-01-14
_audit_creation_method
;
Olex2 1.2
(compiled 2016.09.09 svn.r3337 for OlexSys, GUI svn.r5227)
;
_audit_update_record
;
2017-02-17 deposited with the CCDC.
2018-09-04 downloaded from the CCDC.
;
_cell_angle_alpha 90
_cell_angle_beta 90
_cell_angle_gamma 90
_cell_formula_units_Z 8
_cell_length_a 21.5401(6)
_cell_length_b 33.1625(6)
_cell_length_c 31.9996(9)
_cell_measurement_reflns_used 6364
_cell_measurement_temperature 100.01(10)
_cell_measurement_theta_max 73.6700
_cell_measurement_theta_min 3.6170
_cell_volume 22858.1(10)
_computing_cell_refinement 'CrysAlisPro 1.171.38.43f (Rigaku OD, 2015)'
_computing_data_collection 'CrysAlisPro 1.171.38.43f (Rigaku OD, 2015)'
_computing_data_reduction 'CrysAlisPro 1.171.38.43f (Rigaku OD, 2015)'
_computing_molecular_graphics 'Olex2 (Dolomanov et al., 2009)'
_computing_publication_material 'Olex2 (Dolomanov et al., 2009)'
_computing_structure_refinement 'ShelXL (Sheldrick, 2015)'
_computing_structure_solution 'ShelXS (Sheldrick, 2008)'
_diffrn_ambient_environment air
_diffrn_ambient_temperature 100.01(10)
_diffrn_detector 'CCD plate'
_diffrn_detector_area_resol_mean 10.3376
_diffrn_detector_type AtlasS2
_diffrn_measured_fraction_theta_full 0.997
_diffrn_measured_fraction_theta_max 0.967
_diffrn_measurement_details
;
List of Runs (angles in degrees, time in seconds):

  # Type    Start    End  Width  t~exp~   \w     \q     \k     \f   Frames
#--------------------------------------------------------------------------
  1  \w    -96.00  -2.00   1.00   12.50    --  -41.81 125.00 -60.00   94
  2  \w     23.00  98.00   1.00   12.50    --   41.81-125.00 150.00   75
  3  \w      1.00  79.00   1.00   12.50    --   41.81 -99.00 -90.00   78
  4  \w     80.00 177.00   1.00   35.00    --  105.88  77.00-120.00   97
  5  \w     38.00  64.00   1.00   35.00    --  105.88 -45.00-120.00   26
  6  \w     79.00 131.00   1.00   35.00    --  105.88 -45.00-120.00   52
  7  \w    139.00 173.00   1.00   35.00    --  105.88 125.00-120.00   34
  8  \w     99.00 126.00   1.00   35.00    --  105.88 125.00 -60.00   27
  9  \w     51.00 100.00   1.00   35.00    --  105.88-125.00  60.00   49
;
_diffrn_measurement_device 'four-circle diffractometer'
_diffrn_measurement_device_type 'SuperNova, Dual, Cu at zero, AtlasS2'
_diffrn_measurement_method '\w scans'
_diffrn_orient_matrix_type 'CrysAlisPro convention (1999,Acta A55,543-557)'
_diffrn_orient_matrix_UB_11 0.0375632000
_diffrn_orient_matrix_UB_12 0.0031008000
_diffrn_orient_matrix_UB_13 -0.0409118000
_diffrn_orient_matrix_UB_21 -0.0295050000
_diffrn_orient_matrix_UB_22 -0.0396371000
_diffrn_orient_matrix_UB_23 -0.0154217000
_diffrn_orient_matrix_UB_31 -0.0531780000
_diffrn_orient_matrix_UB_32 0.0240418000
_diffrn_orient_matrix_UB_33 -0.0202084000
_diffrn_radiation_monochromator mirror
_diffrn_radiation_probe x-ray
_diffrn_radiation_type CuK\a
_diffrn_radiation_wavelength 1.54184
_diffrn_reflns_av_R_equivalents 0.0707
_diffrn_reflns_av_unetI/netI 0.0753
_diffrn_reflns_Laue_measured_fraction_full 0.997
_diffrn_reflns_Laue_measured_fraction_max 0.967
_diffrn_reflns_limit_h_max 14
_diffrn_reflns_limit_h_min -26
_diffrn_reflns_limit_k_max 41
_diffrn_reflns_limit_k_min -39
_diffrn_reflns_limit_l_max 36
_diffrn_reflns_limit_l_min -39
_diffrn_reflns_number 36277
_diffrn_reflns_point_group_measured_fraction_full 0.997
_diffrn_reflns_point_group_measured_fraction_max 0.967
_diffrn_reflns_theta_full 67.684
_diffrn_reflns_theta_max 73.939
_diffrn_reflns_theta_min 3.637
_diffrn_source 'micro-focus sealed X-ray tube'
_diffrn_source_type 'SuperNova (Cu) X-ray Source'
_exptl_absorpt_coefficient_mu 2.437
_exptl_absorpt_correction_T_max 1.00000
_exptl_absorpt_correction_T_min 0.77055
_exptl_absorpt_correction_type multi-scan
_exptl_absorpt_process_details
;
CrysAlisPro 1.171.38.43f (Rigaku Oxford Diffraction, 2015)
Empirical absorption correction using spherical harmonics,
 implemented in SCALE3 ABSPACK scaling algorithm.
;
_exptl_crystal_colour colorless
_exptl_crystal_density_diffrn 0.616
_exptl_crystal_density_method 'not measured'
_exptl_crystal_description prism
_exptl_crystal_F_000 4192
_exptl_crystal_size_max 0.14
_exptl_crystal_size_mid 0.05
_exptl_crystal_size_min 0.05
_platon_squeeze_details
;
;
_refine_diff_density_max 1.687
_refine_diff_density_min -1.073
_refine_diff_density_rms 0.074
_refine_ls_extinction_method none
_refine_ls_goodness_of_fit_ref 0.848
_refine_ls_hydrogen_treatment constr
_refine_ls_matrix_type full
_refine_ls_number_parameters 293
_refine_ls_number_reflns 11951
_refine_ls_number_restraints 12
_refine_ls_restrained_S_all 0.941
_refine_ls_R_factor_all 0.0681
_refine_ls_R_factor_gt 0.0466
_refine_ls_shift/su_max 0.001
_refine_ls_shift/su_mean 0.000
_refine_ls_structure_factor_coef Fsqd
_refine_ls_weighting_details 'w=1/[\s^2^(Fo^2^)+(0.0625P)^2^] where P=(Fo^2^+2Fc^2^)/3'
_refine_ls_weighting_scheme calc
_refine_ls_wR_factor_gt 0.1162
_refine_ls_wR_factor_ref 0.1229
_reflns_Friedel_coverage 0.000
_reflns_number_gt 7534
_reflns_number_total 11951
_reflns_threshold_expression 'I > 2\s(I)'
_cod_data_source_file c8tc03036g4.cif
_cod_data_source_block exp_481
_cod_database_code 7237447
_chemical_oxdiff_formula 'C H O N Zr'
_shelx_space_group_comment
;
The symmetry employed for this shelxl refinement is uniquely defined
by the following loop, which should always be used as a source of
symmetry information in preference to the above space-group names.
They are only intended as comments.
;
_reflns_odcompleteness_completeness 99.73
_reflns_odcompleteness_iscentric 1
_reflns_odcompleteness_theta 66.97
_olex2_refinement_description
;
1. Fixed Uiso
 At 1.2 times of:
  All C(H) groups
 At 1.5 times of:
  All C(H,H,H) groups
2. Uiso/Uaniso restraints and constraints
O7 \\sim O2: within 2A with sigma of 0.04 and sigma for terminal atoms of 0.08
Uanis(O7) \\sim Ueq: with sigma of 0.001 and sigma for terminal atoms of 0.002
Uanis(O9) \\sim Ueq: with sigma of 0.001 and sigma for terminal atoms of 0.002
3. Others
 Fixed Sof: H14A(0.5) H14B(0.5) H14C(0.5)
4.a Aromatic/amide H refined with riding coordinates:
 C3(H3), C4(H4), C6(H6), C7(H7), C9(H9), C11(H11), C16(H16), C17(H17),
 C19(H19), C20(H20)
4.b Idealised Me refined as rotating group:
 C14(H14A,H14B,H14C)
;
_shelx_shelxl_version_number 2016/6
_olex2_submission_special_instructions 'No special instructions were received'
_oxdiff_exptl_absorpt_empirical_details
;
Empirical correction (ABSPACK) includes:
- Absorption correction using spherical harmonics
- Frame scaling
- Detector area scaling
;
_oxdiff_exptl_absorpt_empirical_full_max 1.578
_oxdiff_exptl_absorpt_empirical_full_min 0.801

loop_
_space_group_symop_operation_xyz
'x, y, z'
'-x, -y, z'
'x, -y, -z'
'-x, y, -z'
'x+1/2, y+1/2, z+1/2'
'-x+1/2, -y+1/2, z+1/2'
'x+1/2, -y+1/2, -z+1/2'
'-x+1/2, y+1/2, -z+1/2'
'-x, -y, -z'
'x, y, -z'
'-x, y, z'
'x, -y, z'
'-x+1/2, -y+1/2, -z+1/2'
'x+1/2, y+1/2, -z+1/2'
'-x+1/2, y+1/2, z+1/2'
'x+1/2, -y+1/2, z+1/2'

loop_
_atom_site_label
_atom_site_type_symbol
_atom_site_fract_x
_atom_site_fract_y
_atom_site_fract_z
_atom_site_U_iso_or_equiv
_atom_site_adp_type
_atom_site_occupancy
_atom_site_site_symmetry_order
_atom_site_calc_flag
_atom_site_refinement_flags_posn
_atom_site_refinement_flags_adp
_atom_site_refinement_flags_occupancy
_atom_site_disorder_assembly
_atom_site_disorder_group
Zr1 Zr 0.500000 0.07396(2) 0.27802(2) 0.02042(9) Uani 1 2 d S T P . .
Zr2 Zr 0.41862(2) 0.000000 0.33332(2) 0.03085(11) Uani 1 2 d S T P . .
Zr3 Zr 0.08108(2) 0.500000 0.27708(2) 0.04133(12) Uani 1 2 d S T P . .
O1 O 0.38572(14) 0.06052(6) 0.35621(9) 0.0613(9) Uani 1 1 d . . . . .
O2 O 0.43802(10) 0.10741(6) 0.31952(6) 0.0307(5) Uani 1 1 d . U . . .
O3 O 0.11396(16) 0.43996(7) 0.29945(10) 0.0767(11) Uani 1 1 d . . . . .
O4 O 0.06280(12) 0.39196(6) 0.26404(7) 0.0388(6) Uani 1 1 d . . . . .
O5 O 0.32030(17) 0.000000 0.3293(2) 0.106(2) Uani 1 2 d S T P . .
O6 O 0.4395(3) 0.000000 0.40182(12) 0.098(2) Uani 1 2 d S T P . .
O7 O 0.500000 -0.03641(11) 0.33247(12) 0.0534(9) Uani 1 2 d S TU P . .
O8 O 0.41891(14) -0.03608(7) 0.27771(8) 0.0608(8) Uani 1 1 d . . . . .
O9 O 0.500000 0.03615(13) 0.22341(14) 0.0673(11) Uani 1 2 d S TU P . .
O10 O 0.1845(2) 0.500000 0.2735(2) 0.107(2) Uani 1 2 d S T P . .
O11 O 0.0662(4) 0.500000 0.34585(14) 0.125(3) Uani 1 2 d S T P . .
N14 N 0.2732(3) 0.21386(13) 0.500000 0.0583(14) Uani 1 2 d S T P . .
C1 C 0.39844(18) 0.09641(9) 0.34639(12) 0.0436(9) Uani 1 1 d . . . . .
C2 C 0.36249(19) 0.12942(9) 0.36694(11) 0.0451(9) Uani 1 1 d . . . . .
C3 C 0.3761(2) 0.16917(10) 0.35720(13) 0.0616(13) Uani 1 1 d . . . . .
H3 H 0.408089 0.175166 0.337729 0.074 Uiso 1 1 calc R . . . .
C4 C 0.3430(2) 0.20021(11) 0.37589(12) 0.0674(14) Uani 1 1 d . . . . .
H4 H 0.352545 0.227404 0.369118 0.081 Uiso 1 1 calc R . . . .
C5 C 0.2964(2) 0.19202(11) 0.40419(11) 0.0587(13) Uani 1 1 d . . . . .
C6 C 0.2840(2) 0.15245(12) 0.41381(12) 0.0599(12) Uani 1 1 d . . . . .
H6 H 0.252302 0.146305 0.433452 0.072 Uiso 1 1 calc R . . . .
C7 C 0.3171(2) 0.12129(11) 0.39526(13) 0.0588(12) Uani 1 1 d . . . . .
H7 H 0.308028 0.094115 0.402399 0.071 Uiso 1 1 calc R . . . .
C8 C 0.2603(2) 0.22612(12) 0.42201(11) 0.0597(13) Uani 1 1 d . . . . .
C9 C 0.2328(2) 0.25307(11) 0.39443(11) 0.0683(15) Uani 1 1 d . . . . .
H9 H 0.238874 0.248732 0.365370 0.082 Uiso 1 1 calc R . . . .
C10 C 0.1967(3) 0.28632(12) 0.40665(12) 0.0711(15) Uani 1 1 d . . . . .
C11 C 0.1856(3) 0.29194(12) 0.44897(12) 0.0741(16) Uani 1 1 d . . . . .
H11 H 0.160633 0.313796 0.458285 0.089 Uiso 1 1 calc R . . . .
C12 C 0.2115(2) 0.26496(12) 0.47772(11) 0.0653(14) Uani 1 1 d . . . . .
C13 C 0.2501(2) 0.23281(11) 0.46454(11) 0.0602(13) Uani 1 1 d . . . . .
C14 C 0.3285(3) 0.1888(2) 0.500000 0.075(2) Uani 1 2 d S T P . .
H14A H 0.318662 0.162439 0.487797 0.112 Uiso 0.5 1 calc GR . . A -1
H14B H 0.343070 0.185128 0.528764 0.112 Uiso 0.5 1 calc GR . . A -1
H14C H 0.361054 0.201846 0.483439 0.112 Uiso 0.5 1 calc GR . . A -1
C15 C 0.1737(3) 0.31556(12) 0.37585(12) 0.0712(15) Uani 1 1 d . . . . .
C16 C 0.1466(3) 0.30401(11) 0.33849(13) 0.0813(18) Uani 1 1 d . . . . .
H16 H 0.144989 0.276203 0.331444 0.098 Uiso 1 1 calc R . . . .
C17 C 0.1219(3) 0.33206(11) 0.31124(13) 0.0709(15) Uani 1 1 d . . . . .
H17 H 0.101693 0.323402 0.286430 0.085 Uiso 1 1 calc R . . . .
C18 C 0.1266(2) 0.37269(10) 0.32012(13) 0.0596(12) Uani 1 1 d . . . . .
C19 C 0.1540(2) 0.38475(12) 0.35676(14) 0.0708(15) Uani 1 1 d . . . . .
H19 H 0.157538 0.412670 0.362944 0.085 Uiso 1 1 calc R . . . .
C20 C 0.1765(3) 0.35643(12) 0.38482(13) 0.0742(16) Uani 1 1 d . . . . .
H20 H 0.193992 0.365147 0.410520 0.089 Uiso 1 1 calc R . . . .
C21 C 0.0988(2) 0.40372(10) 0.29207(12) 0.0526(11) Uani 1 1 d . . . . .

loop_
_atom_site_aniso_label
_atom_site_aniso_U_11
_atom_site_aniso_U_22
_atom_site_aniso_U_33
_atom_site_aniso_U_23
_atom_site_aniso_U_13
_atom_site_aniso_U_12
Zr1 0.03137(18) 0.01026(13) 0.01965(16) 0.00087(13) 0.000 0.000
Zr2 0.0347(2) 0.01467(15) 0.0432(2) 0.000 0.01875(18) 0.000
Zr3 0.0637(3) 0.01659(16) 0.0437(2) 0.000 -0.0340(2) 0.000
O1 0.089(2) 0.0183(10) 0.077(2) 0.0004(12) 0.0512(17) 0.0139(13)
O2 0.0461(12) 0.0174(9) 0.0286(11) -0.0007(8) 0.0111(10) 0.0097(9)
O3 0.121(3) 0.0200(11) 0.089(2) 0.0076(13) -0.080(2) 0.0024(14)
O4 0.0635(15) 0.0209(10) 0.0322(12) 0.0068(9) -0.0184(11) 0.0131(11)
O5 0.0231(19) 0.070(3) 0.224(7) 0.000 0.033(3) 0.000
O6 0.242(6) 0.0188(15) 0.034(2) 0.000 0.055(3) 0.000
O7 0.0502(12) 0.0500(11) 0.0601(12) -0.0407(9) 0.000 0.000
O8 0.104(2) 0.0367(13) 0.0413(15) -0.0020(11) -0.0061(16) 0.0452(15)
O9 0.0680(13) 0.0646(13) 0.0693(14) -0.0323(9) 0.000 0.000
O10 0.062(3) 0.045(2) 0.216(7) 0.000 -0.083(4) 0.000
O11 0.298(8) 0.035(2) 0.042(3) 0.000 -0.060(4) 0.000
N14 0.107(4) 0.046(2) 0.022(2) 0.000 0.000 0.052(3)
C1 0.064(2) 0.0229(14) 0.044(2) -0.0030(14) 0.0166(19) 0.0145(17)
C2 0.071(3) 0.0246(15) 0.039(2) -0.0001(14) 0.0202(18) 0.0241(17)
C3 0.105(4) 0.0284(17) 0.052(2) 0.0012(16) 0.032(2) 0.020(2)
C4 0.132(4) 0.0299(17) 0.040(2) -0.0012(16) 0.025(3) 0.030(2)
C5 0.112(4) 0.0392(19) 0.0245(18) 0.0027(15) 0.003(2) 0.051(2)
C6 0.096(3) 0.051(2) 0.033(2) 0.0071(17) 0.019(2) 0.045(2)
C7 0.088(3) 0.0325(18) 0.056(2) 0.0070(17) 0.026(2) 0.030(2)
C8 0.110(4) 0.046(2) 0.0228(18) -0.0005(15) 0.002(2) 0.047(2)
C9 0.140(4) 0.044(2) 0.0214(17) 0.0039(16) -0.007(2) 0.053(3)
C10 0.137(4) 0.048(2) 0.029(2) -0.0002(17) -0.017(2) 0.054(3)
C11 0.139(4) 0.053(2) 0.030(2) -0.0027(17) -0.007(2) 0.071(3)
C12 0.114(4) 0.052(2) 0.029(2) -0.0011(17) -0.008(2) 0.056(3)
C13 0.111(3) 0.048(2) 0.0219(19) 0.0006(15) -0.003(2) 0.055(2)
C14 0.109(5) 0.078(4) 0.037(3) 0.000 0.000 0.069(4)
C15 0.135(4) 0.047(2) 0.032(2) 0.0008(17) -0.015(2) 0.053(3)
C16 0.178(6) 0.0293(18) 0.037(2) 0.0002(16) -0.026(3) 0.040(3)
C17 0.141(5) 0.0301(18) 0.042(2) -0.0018(17) -0.033(3) 0.014(2)
C18 0.108(3) 0.0249(16) 0.046(2) 0.0061(15) -0.033(2) 0.019(2)
C19 0.118(4) 0.0373(19) 0.057(3) -0.0057(19) -0.035(3) 0.032(2)
C20 0.135(4) 0.050(2) 0.037(2) -0.0052(18) -0.036(3) 0.045(3)
C21 0.085(3) 0.0264(16) 0.046(2) 0.0060(15) -0.032(2) 0.0128(19)

loop_
_atom_type_symbol
_atom_type_description
_atom_type_scat_dispersion_real
_atom_type_scat_dispersion_imag
_atom_type_scat_source
C C 0.0181 0.0091 'International Tables Vol C Tables 4.2.6.8 and 6.1.1.4'
H H 0.0000 0.0000 'International Tables Vol C Tables 4.2.6.8 and 6.1.1.4'
N N 0.0311 0.0180 'International Tables Vol C Tables 4.2.6.8 and 6.1.1.4'
O O 0.0492 0.0322 'International Tables Vol C Tables 4.2.6.8 and 6.1.1.4'
Zr Zr -0.1862 2.2449 'International Tables Vol C Tables 4.2.6.8 and 6.1.1.4'

loop_
_geom_angle_atom_site_label_1
_geom_angle_atom_site_label_2
_geom_angle_atom_site_label_3
_geom_angle
_geom_angle_site_symmetry_1
_geom_angle_site_symmetry_3
Zr2 Zr1 Zr2 60.192(13) . 2_655
Zr3 Zr1 Zr2 90.776(9) 13 2_655
Zr3 Zr1 Zr2 60.762(10) 13 .
Zr3 Zr1 Zr2 60.762(10) 14_545 2_655
Zr3 Zr1 Zr2 90.776(9) 14_545 .
Zr3 Zr1 Zr3 60.069(16) 13 14_545
O2 Zr1 Zr2 110.79(6) . 2_655
O2 Zr1 Zr2 75.06(5) 11_655 2_655
O2 Zr1 Zr2 110.79(6) 11_655 .
O2 Zr1 Zr2 75.06(5) . .
O2 Zr1 Zr3 165.83(5) . 14_545
O2 Zr1 Zr3 110.98(6) . 13
O2 Zr1 Zr3 110.98(6) 11_655 14_545
O2 Zr1 Zr3 165.83(5) 11_655 13
O2 Zr1 O2 75.32(12) 11_655 .
O2 Zr1 O4 118.87(8) . 7
O2 Zr1 O4 74.78(8) . 13
O2 Zr1 O4 74.78(8) 11_655 7
O2 Zr1 O4 118.87(8) 11_655 13
O4 Zr1 Zr2 166.07(6) 13 2_655
O4 Zr1 Zr2 111.03(7) 13 .
O4 Zr1 Zr2 166.07(6) 7 .
O4 Zr1 Zr2 111.03(7) 7 2_655
O4 Zr1 Zr3 110.90(6) 7 13
O4 Zr1 Zr3 110.90(6) 13 14_545
O4 Zr1 Zr3 75.30(6) 13 13
O4 Zr1 Zr3 75.30(6) 7 14_545
O4 Zr1 O4 75.18(13) 13 7
O7 Zr1 Zr2 34.94(6) 2_655 2_655
O7 Zr1 Zr2 34.94(6) 2_655 .
O7 Zr1 Zr3 90.14(10) 2_655 14_545
O7 Zr1 Zr3 90.14(10) 2_655 13
O7 Zr1 O2 78.50(10) 2_655 11_655
O7 Zr1 O2 78.51(10) 2_655 .
O7 Zr1 O4 142.19(7) 2_655 13
O7 Zr1 O4 142.19(7) 2_655 7
O7 Zr1 O8 70.39(9) 2_655 12
O7 Zr1 O8 70.39(9) 2_655 2_655
O7 Zr1 O9 108.79(17) 2_655 .
O8 Zr1 Zr2 35.47(7) 2_655 2_655
O8 Zr1 Zr2 89.99(8) 2_655 .
O8 Zr1 Zr2 35.47(7) 12 .
O8 Zr1 Zr2 89.99(8) 12 2_655
O8 Zr1 Zr3 89.63(8) 12 14_545
O8 Zr1 Zr3 35.00(8) 2_655 14_545
O8 Zr1 Zr3 35.00(8) 12 13
O8 Zr1 Zr3 89.63(8) 2_655 13
O8 Zr1 O2 78.65(10) 12 .
O8 Zr1 O2 142.67(9) 12 11_655
O8 Zr1 O2 142.67(9) 2_655 .
O8 Zr1 O2 78.64(10) 2_655 11_655
O8 Zr1 O4 78.43(10) 2_655 7
O8 Zr1 O4 78.43(10) 12 13
O8 Zr1 O4 142.17(10) 12 7
O8 Zr1 O4 142.17(10) 2_655 13
O8 Zr1 O8 108.56(16) 12 2_655
O9 Zr1 Zr2 90.13(11) . .
O9 Zr1 Zr2 90.13(11) . 2_655
O9 Zr1 Zr3 34.88(6) . 13
O9 Zr1 Zr3 34.88(6) . 14_545
O9 Zr1 O2 142.14(6) . 11_655
O9 Zr1 O2 142.14(6) . .
O9 Zr1 O4 78.69(12) . 7
O9 Zr1 O4 78.69(12) . 13
O9 Zr1 O8 69.87(10) . 12
O9 Zr1 O8 69.87(10) . 2_655
Zr1 Zr2 Zr1 89.122(13) 2_655 .
Zr1 Zr2 Zr2 59.904(7) . 2_655
Zr1 Zr2 Zr2 59.904(7) 2_655 2_655
Zr1 Zr2 Zr3 59.531(10) 2_655 13
Zr1 Zr2 Zr3 59.530(10) . 13
Zr2 Zr2 Zr3 89.896(10) 2_655 13
O1 Zr2 Zr1 161.48(6) . 2_655
O1 Zr2 Zr1 72.36(6) 12 2_655
O1 Zr2 Zr1 161.48(6) 12 .
O1 Zr2 Zr1 72.36(6) . .
O1 Zr2 Zr2 108.36(8) 12 2_655
O1 Zr2 Zr2 108.35(8) . 2_655
O1 Zr2 Zr3 109.02(8) . 13
O1 Zr2 Zr3 109.02(8) 12 13
O1 Zr2 O1 126.15(13) 12 .
O5 Zr2 Zr1 118.03(11) . 2_655
O5 Zr2 Zr1 118.03(11) . .
O5 Zr2 Zr2 176.53(19) . 2_655
O5 Zr2 Zr3 86.63(19) . 13
O5 Zr2 O1 72.86(11) . 12
O5 Zr2 O1 72.87(11) . .
O5 Zr2 O6 105.1(2) . .
O5 Zr2 O7 145.20(8) . 2_655
O5 Zr2 O7 145.20(8) . .
O5 Zr2 O8 87.29(18) . .
O5 Zr2 O8 87.28(18) . 12
O6 Zr2 Zr1 113.26(10) . .
O6 Zr2 Zr1 113.26(10) . 2_655
O6 Zr2 Zr2 78.39(16) . 2_655
O6 Zr2 Zr3 168.28(16) . 13
O6 Zr2 O1 75.21(10) . .
O6 Zr2 O1 75.21(10) . 12
O7 Zr2 Zr1 88.78(10) 2_655 2_655
O7 Zr2 Zr1 88.78(10) . .
O7 Zr2 Zr1 35.17(9) 2_655 .
O7 Zr2 Zr1 35.17(9) . 2_655
O7 Zr2 Zr2 34.57(8) . 2_655
O7 Zr2 Zr2 34.57(8) 2_655 2_655
O7 Zr2 Zr3 89.18(11) . 13
O7 Zr2 Zr3 89.18(11) 2_655 13
O7 Zr2 O1 140.29(11) . .
O7 Zr2 O1 140.29(11) 2_655 12
O7 Zr2 O1 75.98(12) . 12
O7 Zr2 O1 75.97(12) 2_655 .
O7 Zr2 O6 81.19(17) . .
O7 Zr2 O6 81.18(17) 2_655 .
O7 Zr2 O7 69.12(16) . 2_655
O7 Zr2 O8 107.68(14) 2_655 .
O7 Zr2 O8 70.76(11) . .
O7 Zr2 O8 70.76(11) 2_655 12
O7 Zr2 O8 107.67(14) . 12
O8 Zr2 Zr1 88.28(8) . .
O8 Zr2 Zr1 88.29(8) 12 2_655
O8 Zr2 Zr1 35.61(7) 12 .
O8 Zr2 Zr1 35.61(7) . 2_655
O8 Zr2 Zr2 89.84(8) 12 2_655
O8 Zr2 Zr2 89.83(8) . 2_655
O8 Zr2 Zr3 33.92(7) 12 13
O8 Zr2 Zr3 33.92(7) . 13
O8 Zr2 O1 76.90(10) 12 .
O8 Zr2 O1 76.90(10) . 12
O8 Zr2 O1 140.22(11) 12 12
O8 Zr2 O1 140.22(11) . .
O8 Zr2 O6 144.32(8) . .
O8 Zr2 O6 144.32(8) 12 .
O8 Zr2 O8 67.84(14) 12 .
Zr1 Zr3 Zr1 89.323(13) 13 14_455
Zr1 Zr3 Zr2 59.705(10) 14_455 13
Zr1 Zr3 Zr2 59.705(10) 13 13
Zr1 Zr3 Zr3 59.965(8) 14_455 2_565
Zr1 Zr3 Zr3 59.964(8) 13 2_565
Zr3 Zr3 Zr2 90.103(10) 2_565 13
O3 Zr3 Zr1 161.49(7) 12_565 13
O3 Zr3 Zr1 161.49(7) . 14_455
O3 Zr3 Zr1 72.17(6) 12_565 14_455
O3 Zr3 Zr1 72.17(6) . 13
O3 Zr3 Zr2 108.68(9) . 13
O3 Zr3 Zr2 108.68(9) 12_565 13
O3 Zr3 Zr3 108.51(9) . 2_565
O3 Zr3 Zr3 108.51(9) 12_565 2_565
O3 Zr3 O3 126.34(13) . 12_565
O8 Zr3 Zr1 35.55(7) 13 14_455
O8 Zr3 Zr1 35.55(7) 8 13
O8 Zr3 Zr1 88.79(8) 8 14_455
O8 Zr3 Zr1 88.79(8) 13 13
O8 Zr3 Zr2 34.31(7) 8 13
O8 Zr3 Zr2 34.31(7) 13 13
O8 Zr3 Zr3 90.00(8) 8 2_565
O8 Zr3 Zr3 90.00(8) 13 2_565
O8 Zr3 O3 76.23(11) 8 .
O8 Zr3 O3 76.23(11) 13 12_565
O8 Zr3 O3 140.18(12) 13 .
O8 Zr3 O3 140.18(12) 8 12_565
O8 Zr3 O8 68.63(14) 8 13
O8 Zr3 O10 87.57(16) 13 .
O8 Zr3 O10 87.57(16) 8 .
O8 Zr3 O11 144.82(8) 8 .
O8 Zr3 O11 144.82(8) 13 .
O9 Zr3 Zr1 88.93(12) 13 14_455
O9 Zr3 Zr1 35.50(11) 14_455 14_455
O9 Zr3 Zr1 88.93(12) 14_455 13
O9 Zr3 Zr1 35.50(11) 13 13
O9 Zr3 Zr2 89.66(13) 14_455 13
O9 Zr3 Zr2 89.66(13) 13 13
O9 Zr3 Zr3 34.47(9) 14_455 2_565
O9 Zr3 Zr3 34.47(10) 13 2_565
O9 Zr3 O3 76.06(13) 13 .
O9 Zr3 O3 140.26(14) 14_455 .
O9 Zr3 O3 140.26(14) 13 12_565
O9 Zr3 O3 76.06(13) 14_455 12_565
O9 Zr3 O8 71.03(13) 14_455 13
O9 Zr3 O8 71.03(13) 13 8
O9 Zr3 O8 108.24(15) 14_455 8
O9 Zr3 O8 108.24(15) 13 13
O9 Zr3 O9 68.93(19) 13 14_455
O9 Zr3 O10 145.39(9) 14_455 .
O9 Zr3 O10 145.39(9) 13 .
O9 Zr3 O11 83.6(2) 14_455 .
O9 Zr3 O11 83.6(2) 13 .
O10 Zr3 Zr1 118.29(10) . 14_455
O10 Zr3 Zr1 118.29(10) . 13
O10 Zr3 Zr2 86.96(17) . 13
O10 Zr3 Zr3 177.06(17) . 2_565
O10 Zr3 O3 72.51(11) . 12_565
O10 Zr3 O3 72.51(11) . .
O11 Zr3 Zr1 115.35(12) . 14_455
O11 Zr3 Zr1 115.35(12) . 13
O11 Zr3 Zr2 171.84(19) . 13
O11 Zr3 Zr3 81.73(19) . 2_565
O11 Zr3 O3 74.22(12) . .
O11 Zr3 O3 74.22(12) . 12_565
O11 Zr3 O10 101.2(3) . .
C1 O1 Zr2 133.8(2) . .
C1 O2 Zr1 132.74(19) . .
C21 O3 Zr3 134.8(2) . .
C21 O4 Zr1 131.0(2) . 13
Zr2 O7 Zr1 109.89(12) 2_655 2_655
Zr2 O7 Zr1 109.89(12) . 2_655
Zr2 O7 Zr2 110.86(16) . 2_655
Zr2 O8 Zr1 108.92(12) . 2_655
Zr3 O8 Zr1 109.45(13) 13 2_655
Zr3 O8 Zr2 111.76(11) 13 .
Zr3 O9 Zr1 109.62(14) 14_545 .
Zr3 O9 Zr1 109.62(14) 13 .
Zr3 O9 Zr3 111.06(19) 13 14_545
C13 N14 C13 109.5(4) . 10_556
C13 N14 C14 123.6(3) 10_556 .
C13 N14 C14 123.6(3) . .
O1 C1 O2 126.0(3) . .
O1 C1 C2 118.0(3) . .
O2 C1 C2 116.0(3) . .
C3 C2 C1 119.2(3) . .
C7 C2 C1 121.4(3) . .
C7 C2 C3 119.4(3) . .
C2 C3 H3 120.0 . .
C2 C3 C4 120.0(4) . .
C4 C3 H3 120.0 . .
C3 C4 H4 119.6 . .
C5 C4 C3 120.7(4) . .
C5 C4 H4 119.6 . .
C4 C5 C8 118.9(4) . .
C6 C5 C4 118.5(3) . .
C6 C5 C8 122.6(4) . .
C5 C6 H6 119.5 . .
C5 C6 C7 121.0(4) . .
C7 C6 H6 119.5 . .
C2 C7 C6 120.4(4) . .
C2 C7 H7 119.8 . .
C6 C7 H7 119.8 . .
C9 C8 C5 118.0(3) . .
C9 C8 C13 116.8(3) . .
C13 C8 C5 125.2(3) . .
C8 C9 H9 117.8 . .
C8 C9 C10 124.4(4) . .
C10 C9 H9 117.8 . .
C9 C10 C15 121.2(4) . .
C11 C10 C9 118.2(3) . .
C11 C10 C15 120.5(3) . .
C10 C11 H11 120.5 . .
C10 C11 C12 119.1(3) . .
C12 C11 H11 120.5 . .
C11 C12 C12 131.1(2) . 10_556
C11 C12 C13 121.3(3) . .
C13 C12 C12 107.3(2) . 10_556
N14 C13 C8 131.9(3) . .
N14 C13 C12 107.9(3) . .
C8 C13 C12 120.1(3) . .
N14 C14 H14A 109.5 . .
N14 C14 H14B 109.5 . .
N14 C14 H14C 109.5 . .
H14A C14 H14B 109.5 . .
H14A C14 H14C 109.5 . .
H14B C14 H14C 109.5 . .
C16 C15 C10 122.6(4) . .
C16 C15 C20 117.8(3) . .
C20 C15 C10 119.5(4) . .
C15 C16 H16 119.3 . .
C17 C16 C15 121.4(4) . .
C17 C16 H16 119.3 . .
C16 C17 H17 120.0 . .
C18 C17 C16 119.9(4) . .
C18 C17 H17 120.0 . .
C17 C18 C21 121.3(4) . .
C19 C18 C17 119.5(3) . .
C19 C18 C21 119.1(3) . .
C18 C19 H19 119.8 . .
C18 C19 C20 120.4(4) . .
C20 C19 H19 119.8 . .
C15 C20 C19 120.9(4) . .
C15 C20 H20 119.6 . .
C19 C20 H20 119.6 . .
O3 C21 C18 116.0(3) . .
O4 C21 O3 126.2(3) . .
O4 C21 C18 117.8(3) . .

loop_
_geom_bond_atom_site_label_1
_geom_bond_atom_site_label_2
_geom_bond_distance
_geom_bond_site_symmetry_2
Zr1 Zr2 3.4956(4) 2_655
Zr1 Zr2 3.4956(4) .
Zr1 Zr3 3.4892(4) 14_545
Zr1 Zr3 3.4892(4) 13
Zr1 O2 2.1852(19) 11_655
Zr1 O2 2.1853(19) .
Zr1 O4 2.218(2) 13
Zr1 O4 2.218(2) 7
Zr1 O7 2.141(3) 2_655
Zr1 O8 2.151(2) 12
Zr1 O8 2.151(2) 2_655
Zr1 O9 2.151(4) .
Zr2 Zr2 3.5057(8) 2_655
Zr2 Zr3 3.5326(6) 13
Zr2 O1 2.251(2) .
Zr2 O1 2.251(2) 12
Zr2 O5 2.122(4) .
Zr2 O6 2.238(4) .
Zr2 O7 2.129(2) .
Zr2 O7 2.129(2) 2_655
Zr2 O8 2.144(3) .
Zr2 O8 2.144(3) 12
Zr3 Zr3 3.4929(9) 2_565
Zr3 O3 2.231(2) 12_565
Zr3 O3 2.231(2) .
Zr3 O8 2.123(3) 13
Zr3 O8 2.123(3) 8
Zr3 O9 2.118(2) 13
Zr3 O9 2.118(2) 14_455
Zr3 O10 2.231(5) .
Zr3 O11 2.224(5) .
O1 C1 1.261(4) .
O2 C1 1.265(4) .
O3 C21 1.268(4) .
O4 C21 1.248(4) .
N14 C13 1.389(4) .
N14 C13 1.389(4) 10_556
N14 C14 1.452(7) .
C1 C2 1.494(4) .
C2 C3 1.386(5) .
C2 C7 1.359(5) .
C3 H3 0.9500 .
C3 C4 1.388(5) .
C4 H4 0.9500 .
C4 C5 1.379(6) .
C5 C6 1.374(5) .
C5 C8 1.486(5) .
C6 H6 0.9500 .
C6 C7 1.389(5) .
C7 H7 0.9500 .
C8 C9 1.388(5) .
C8 C13 1.396(5) .
C9 H9 0.9500 .
C9 C10 1.405(5) .
C10 C11 1.388(5) .
C10 C15 1.469(5) .
C11 H11 0.9500 .
C11 C12 1.400(5) .
C12 C12 1.426(7) 10_556
C12 C13 1.417(5) .
C14 H14A 0.9800 .
C14 H14B 0.9800 .
C14 H14C 0.9800 .
C15 C16 1.384(6) .
C15 C20 1.387(6) .
C16 H16 0.9500 .
C16 C17 1.382(5) .
C17 H17 0.9500 .
C17 C18 1.381(5) .
C18 C19 1.372(5) .
C18 C21 1.491(4) .
C19 H19 0.9500 .
C19 C20 1.387(5) .
C20 H20 0.9500 .

loop_
_geom_torsion_atom_site_label_1
_geom_torsion_atom_site_label_2
_geom_torsion_atom_site_label_3
_geom_torsion_atom_site_label_4
_geom_torsion
_geom_torsion_site_symmetry_1
_geom_torsion_site_symmetry_4
Zr1 O2 C1 O1 1.0(6) . .
Zr1 O2 C1 C2 -176.8(2) . .
Zr1 O4 C21 O3 -10.2(8) 13 .
Zr1 O4 C21 C18 169.3(3) 13 .
Zr2 O1 C1 O2 -2.5(7) . .
Zr2 O1 C1 C2 175.3(3) . .
Zr3 O3 C21 O4 9.8(9) . .
Zr3 O3 C21 C18 -169.7(3) . .
O1 C1 C2 C3 179.1(4) . .
O1 C1 C2 C7 -0.3(6) . .
O2 C1 C2 C3 -3.0(6) . .
O2 C1 C2 C7 177.6(4) . .
C1 C2 C3 C4 179.8(4) . .
C1 C2 C7 C6 -179.6(4) . .
C2 C3 C4 C5 -0.1(8) . .
C3 C2 C7 C6 1.0(7) . .
C3 C4 C5 C6 0.8(7) . .
C3 C4 C5 C8 -177.3(4) . .
C4 C5 C6 C7 -0.6(7) . .
C4 C5 C8 C9 53.5(7) . .
C4 C5 C8 C13 -128.4(5) . .
C5 C6 C7 C2 -0.3(7) . .
C5 C8 C9 C10 179.1(5) . .
C5 C8 C13 N14 6.6(10) . .
C5 C8 C13 C12 -175.9(5) . .
C6 C5 C8 C9 -124.6(5) . .
C6 C5 C8 C13 53.6(8) . .
C7 C2 C3 C4 -0.8(7) . .
C8 C5 C6 C7 177.4(4) . .
C8 C9 C10 C11 -2.6(9) . .
C8 C9 C10 C15 174.6(5) . .
C9 C8 C13 N14 -175.2(6) . .
C9 C8 C13 C12 2.3(8) . .
C9 C10 C11 C12 1.3(9) . .
C9 C10 C15 C16 45.7(9) . .
C9 C10 C15 C20 -137.2(6) . .
C10 C11 C12 C12 175.0(4) . 10_556
C10 C11 C12 C13 1.7(9) . .
C10 C15 C16 C17 175.9(5) . .
C10 C15 C20 C19 -178.7(5) . .
C11 C10 C15 C16 -137.2(6) . .
C11 C10 C15 C20 39.9(9) . .
C11 C12 C13 N14 174.5(5) . .
C11 C12 C13 C8 -3.5(8) . .
C12 C12 C13 N14 -0.3(5) 10_556 .
C12 C12 C13 C8 -178.3(4) 10_556 .
C13 N14 C13 C8 178.1(4) 10_556 .
C13 N14 C13 C12 0.4(8) 10_556 .
C13 C8 C9 C10 0.8(8) . .
C14 N14 C13 C8 18.3(10) . .
C14 N14 C13 C12 -159.4(5) . .
C15 C10 C11 C12 -175.9(5) . .
C15 C16 C17 C18 3.1(9) . .
C16 C15 C20 C19 -1.4(9) . .
C16 C17 C18 C19 -2.3(9) . .
C16 C17 C18 C21 -178.1(5) . .
C17 C18 C19 C20 -0.3(9) . .
C17 C18 C21 O3 -169.3(5) . .
C17 C18 C21 O4 11.2(8) . .
C18 C19 C20 C15 2.2(9) . .
C19 C18 C21 O3 14.8(7) . .
C19 C18 C21 O4 -164.7(5) . .
C20 C15 C16 C17 -1.3(9) . .
C21 C18 C19 C20 175.6(5) . .

loop_
_platon_squeeze_void_nr
_platon_squeeze_void_average_x
_platon_squeeze_void_average_y
_platon_squeeze_void_average_z
_platon_squeeze_void_volume
_platon_squeeze_void_count_electrons
_platon_squeeze_void_content
1 -0.010 -0.004 -0.013 17228 4271 ' '
